data_2203278
loop_
_publ_author_name
'Xianghong Huang'
'Qian-Feng Zhang'
'Herman H. Y. Sung'

_publ_section_title
;
 6-Nitro-2-propyl-1<i>H</i>-indole
;
_journal_issue 3
_journal_name_full 'Acta Crystallographica Section E'
_journal_page_first o409
_journal_page_last o410
_journal_paper_doi 10.1107/S1600536804003393
_journal_volume 60
_journal_year 2004
_chemical_formula_iupac 'C11 H12 N2 O2'
_chemical_formula_moiety 'C11 H12 N2 O2'
_chemical_formula_sum 'C11 H12 N2 O2'
_chemical_formula_weight 204.23
_chemical_name_systematic
;
6-Nitro-2-propyl-1H-indole
;
_space_group_IT_number 2
_symmetry_cell_setting triclinic
_symmetry_space_group_name_Hall '-P 1'
_symmetry_space_group_name_H-M 'P -1'
_atom_sites_solution_hydrogens geom
_atom_sites_solution_primary direct
_atom_sites_solution_secondary difmap
_audit_creation_method SHELXL-97
_cell_angle_alpha 67.403(4)
_cell_angle_beta 86.940(4)
_cell_angle_gamma 74.256(4)
_cell_formula_units_Z 4
_cell_length_a 8.229(2)
_cell_length_b 11.828(3)
_cell_length_c 12.088(3)
_cell_measurement_reflns_used 1705
_cell_measurement_temperature 100(2)
_cell_measurement_theta_max 27.42
_cell_measurement_theta_min 2.77
_cell_volume 1043.8(5)
_computing_cell_refinement SMART
_computing_data_collection 'SMART (Bruker, 1998)'
_computing_data_reduction 'SAINT (Bruker, 1998)'
_computing_molecular_graphics SHELXTL
_computing_publication_material SHELXTL
_computing_structure_refinement SHELXTL
_computing_structure_solution 'SHELXTL (Bruker, 1997)'
_diffrn_ambient_temperature 100(2)
_diffrn_measured_fraction_theta_full 0.969
_diffrn_measured_fraction_theta_max 0.969
_diffrn_measurement_device_type 'Bruker CCD area-detector'
_diffrn_measurement_method '\f and \w'
_diffrn_radiation_monochromator graphite
_diffrn_radiation_source 'fine-focus sealed tube'
_diffrn_radiation_type MoK\a
_diffrn_radiation_wavelength 0.71073
_diffrn_reflns_av_R_equivalents 0.0382
_diffrn_reflns_av_sigmaI/netI 0.0754
_diffrn_reflns_limit_h_max 10
_diffrn_reflns_limit_h_min -8
_diffrn_reflns_limit_k_max 14
_diffrn_reflns_limit_k_min -14
_diffrn_reflns_limit_l_max 14
_diffrn_reflns_limit_l_min -14
_diffrn_reflns_number 7051
_diffrn_reflns_theta_full 26.00
_diffrn_reflns_theta_max 26.00
_diffrn_reflns_theta_min 1.83
_diffrn_standards_decay_% 0
_diffrn_standards_number 0
_exptl_absorpt_coefficient_mu 0.091
_exptl_absorpt_correction_T_max 1.00
_exptl_absorpt_correction_T_min 0.68
_exptl_absorpt_correction_type multi-scan
_exptl_absorpt_process_details '(SADABS; Sheldrick, 1997)'
_exptl_crystal_colour 'Light yellow'
_exptl_crystal_density_diffrn 1.300
_exptl_crystal_density_method 'not measured'
_exptl_crystal_description Block
_exptl_crystal_F_000 432
_exptl_crystal_size_max 0.40
_exptl_crystal_size_mid 0.25
_exptl_crystal_size_min 0.20
_refine_diff_density_max 0.382
_refine_diff_density_min -0.330
_refine_ls_extinction_method none
_refine_ls_goodness_of_fit_ref 0.949
_refine_ls_hydrogen_treatment constr
_refine_ls_matrix_type full
_refine_ls_number_parameters 271
_refine_ls_number_reflns 3980
_refine_ls_number_restraints 0
_refine_ls_restrained_S_all 0.949
_refine_ls_R_factor_all 0.0904
_refine_ls_R_factor_gt 0.0517
_refine_ls_shift/su_max 0.000
_refine_ls_shift/su_mean 0.000
_refine_ls_structure_factor_coef Fsqd
_refine_ls_weighting_details 'calc w = 1/[\s^2^(Fo^2^)+(0.0899P)^2^] where P = (Fo^2^+2Fc^2^)/3'
_refine_ls_weighting_scheme calc
_refine_ls_wR_factor_gt 0.1297
_refine_ls_wR_factor_ref 0.1419
_reflns_number_gt 2616
_reflns_number_total 3980
_reflns_threshold_expression I>2\s(I)
_cod_data_source_file ci6338.cif
_cod_data_source_block I
_cod_depositor_comments
;
The following automatic conversions were performed:
'_symmetry_cell_setting' value 'Triclinic' changed to 'triclinic'
according to '/home/saulius/struct/CIF-dictionaries/cif_core.dic'
dictionary named 'cif_core.dic' version 2.4.1 from 2010-06-29.

Automatic conversion script
Id: cif_fix_enum 1527 2010-12-29 10:47:43Z saulius 

The following automatic conversions were performed:

'_symmetry_cell_setting' value 'Triclinic' changed to 'triclinic'
according to /home/saulius/struct/CIF-dictionaries/cif_core.dic
dictionary named 'cif_core.dic' version 2.4.1 from 2010-06-29.

Automatic conversion script
Id: cif_fix_values 1715 2011-07-08 13:25:40Z adriana 
;
_cod_database_code 2203278
_cod_database_fobs_code 2203278

loop_
_symmetry_equiv_pos_as_xyz
'x, y, z'
'-x, -y, -z'

loop_
_atom_site_label
_atom_site_fract_x
_atom_site_fract_y
_atom_site_fract_z
_atom_site_U_iso_or_equiv
_atom_site_adp_type
_atom_site_calc_flag
_atom_site_refinement_flags
_atom_site_occupancy
_atom_site_type_symbol
O1A 0.7952(2) 0.53774(17) 0.20466(14) 0.0299(4) Uani d . 1 O
O2A 0.9550(2) 0.44383(16) 0.36947(15) 0.0293(4) Uani d . 1 O
N1A 0.5920(2) 0.60278(17) 0.66399(16) 0.0204(5) Uani d . 1 N
H1AA 0.6751 0.5601 0.7195 0.025 Uiso calc R 1 H
N2A 0.8216(3) 0.51688(19) 0.31127(18) 0.0232(5) Uani d . 1 N
C2A 0.4358(3) 0.6727(2) 0.6803(2) 0.0202(5) Uani d . 1 C
C3A 0.3401(3) 0.7278(2) 0.5730(2) 0.0214(5) Uani d . 1 C
H3AA 0.2281 0.7820 0.5590 0.026 Uiso calc R 1 H
C4A 0.4395(3) 0.6887(2) 0.48718(19) 0.0193(5) Uani d . 1 C
C5A 0.4113(3) 0.7095(2) 0.3666(2) 0.0218(5) Uani d . 1 C
H5AA 0.3056 0.7608 0.3251 0.026 Uiso calc R 1 H
C6A 0.5387(3) 0.6547(2) 0.3089(2) 0.0218(5) Uani d . 1 C
H6AA 0.5226 0.6690 0.2268 0.026 Uiso calc R 1 H
C7A 0.6922(3) 0.5775(2) 0.3732(2) 0.0205(5) Uani d . 1 C
C8A 0.7267(3) 0.5524(2) 0.4919(2) 0.0204(5) Uani d . 1 C
H8AA 0.8319 0.4992 0.5330 0.024 Uiso calc R 1 H
C9A 0.5978(3) 0.6100(2) 0.54776(19) 0.0185(5) Uani d . 1 C
C10A 0.3895(3) 0.6800(2) 0.7988(2) 0.0230(5) Uani d . 1 C
H10A 0.3885 0.5941 0.8566 0.028 Uiso calc R 1 H
H10B 0.2734 0.7364 0.7901 0.028 Uiso calc R 1 H
C11A 0.5075(3) 0.7291(2) 0.8505(2) 0.0257(6) Uani d . 1 C
H11A 0.5139 0.8130 0.7912 0.031 Uiso calc R 1 H
H11B 0.6224 0.6699 0.8646 0.031 Uiso calc R 1 H
C12A 0.4493(3) 0.7423(3) 0.9680(2) 0.0328(6) Uani d . 1 C
H12A 0.5290 0.7740 0.9976 0.049 Uiso calc R 1 H
H12B 0.4450 0.6591 1.0277 0.049 Uiso calc R 1 H
H12C 0.3365 0.8023 0.9543 0.049 Uiso calc R 1 H
O1B 1.0916(2) 0.67913(17) 1.20003(15) 0.0374(5) Uani d . 1 O
O2B 1.1694(2) 0.53805(16) 1.12174(15) 0.0288(4) Uani d . 1 O
N1B 0.8769(2) 0.77012(18) 0.70143(16) 0.0204(5) Uani d . 1 N
H1BA 0.9219 0.7021 0.6853 0.024 Uiso calc R 1 H
N2B 1.0889(3) 0.6451(2) 1.11582(17) 0.0243(5) Uani d . 1 N
C2B 0.7741(3) 0.8825(2) 0.6231(2) 0.0213(5) Uani d . 1 C
C3B 0.7285(3) 0.9665(2) 0.6784(2) 0.0239(6) Uani d . 1 C
H3BA 0.6577 1.0510 0.6441 0.029 Uiso calc R 1 H
C4B 0.8061(3) 0.9048(2) 0.7970(2) 0.0225(5) Uani d . 1 C
C5B 0.8084(3) 0.9404(2) 0.8949(2) 0.0282(6) Uani d . 1 C
H5BA 0.7470 1.0232 0.8892 0.034 Uiso calc R 1 H
C6B 0.9000(3) 0.8548(2) 0.9991(2) 0.0279(6) Uani d . 1 C
H6BA 0.9028 0.8783 1.0656 0.033 Uiso calc R 1 H
C7B 0.9894(3) 0.7325(2) 1.0066(2) 0.0222(5) Uani d . 1 C
C8B 0.9894(3) 0.6920(2) 0.9134(2) 0.0212(5) Uani d . 1 C
H8BA 1.0485 0.6082 0.9209 0.025 Uiso calc R 1 H
C9B 0.8986(3) 0.7802(2) 0.80899(19) 0.0181(5) Uani d . 1 C
C10B 0.7279(3) 0.9004(2) 0.4985(2) 0.0250(6) Uani d . 1 C
H10C 0.6479 0.9856 0.4592 0.030 Uiso calc R 1 H
H10D 0.6689 0.8363 0.5028 0.030 Uiso calc R 1 H
C11B 0.8803(3) 0.8883(3) 0.4209(2) 0.0324(6) Uani d . 1 C
H11C 0.9433 0.9492 0.4196 0.039 Uiso calc R 1 H
H11D 0.9573 0.8014 0.4570 0.039 Uiso calc R 1 H
C12B 0.8263(4) 0.9146(3) 0.2925(2) 0.0402(7) Uani d . 1 C
H12D 0.9265 0.9062 0.2457 0.060 Uiso calc R 1 H
H12E 0.7516 1.0012 0.2560 0.060 Uiso calc R 1 H
H12F 0.7659 0.8534 0.2934 0.060 Uiso calc R 1 H

loop_
_atom_site_aniso_label
_atom_site_aniso_U_11
_atom_site_aniso_U_22
_atom_site_aniso_U_33
_atom_site_aniso_U_12
_atom_site_aniso_U_13
_atom_site_aniso_U_23
O1A 0.0259(10) 0.0474(11) 0.0251(10) -0.0164(9) 0.0068(8) -0.0194(8)
O2A 0.0183(10) 0.0378(10) 0.0366(10) -0.0064(8) 0.0016(8) -0.0201(8)
N1A 0.0122(10) 0.0262(11) 0.0224(10) -0.0051(9) -0.0018(8) -0.0086(8)
N2A 0.0129(11) 0.0294(11) 0.0316(12) -0.0101(9) 0.0041(9) -0.0135(9)
C2A 0.0115(12) 0.0248(12) 0.0266(12) -0.0084(10) 0.0012(9) -0.0101(10)
C3A 0.0119(12) 0.0261(13) 0.0278(13) -0.0064(10) -0.0014(10) -0.0110(11)
C4A 0.0160(12) 0.0204(12) 0.0223(12) -0.0082(10) -0.0012(9) -0.0067(10)
C5A 0.0172(13) 0.0233(12) 0.0244(12) -0.0064(10) -0.0030(10) -0.0074(10)
C6A 0.0224(14) 0.0254(13) 0.0195(12) -0.0111(11) -0.0009(10) -0.0075(10)
C7A 0.0188(13) 0.0226(12) 0.0243(12) -0.0091(10) 0.0046(10) -0.0115(10)
C8A 0.0144(12) 0.0249(12) 0.0246(12) -0.0089(10) 0.0007(9) -0.0100(10)
C9A 0.0137(12) 0.0218(12) 0.0229(12) -0.0095(10) -0.0017(9) -0.0082(10)
C10A 0.0142(12) 0.0335(14) 0.0271(13) -0.0113(11) 0.0037(10) -0.0149(11)
C11A 0.0166(13) 0.0386(15) 0.0283(13) -0.0128(11) 0.0031(10) -0.0164(11)
C12A 0.0277(15) 0.0489(17) 0.0300(14) -0.0184(13) 0.0045(11) -0.0189(13)
O1B 0.0387(12) 0.0468(12) 0.0291(10) -0.0088(10) -0.0047(8) -0.0182(9)
O2B 0.0175(9) 0.0340(10) 0.0320(10) -0.0038(8) -0.0044(7) -0.0110(8)
N1B 0.0132(10) 0.0269(11) 0.0241(10) -0.0074(8) 0.0022(8) -0.0119(9)
N2B 0.0141(11) 0.0356(12) 0.0260(11) -0.0108(9) 0.0012(8) -0.0121(10)
C2B 0.0145(12) 0.0254(12) 0.0219(12) -0.0096(10) 0.0008(9) -0.0041(10)
C3B 0.0191(13) 0.0233(12) 0.0260(13) -0.0060(10) -0.0016(10) -0.0055(10)
C4B 0.0184(13) 0.0256(12) 0.0237(12) -0.0081(10) 0.0014(10) -0.0081(10)
C5B 0.0281(15) 0.0284(13) 0.0299(14) -0.0060(11) 0.0013(11) -0.0141(11)
C6B 0.0311(15) 0.0314(14) 0.0239(13) -0.0090(12) 0.0004(11) -0.0131(11)
C7B 0.0149(12) 0.0286(13) 0.0205(12) -0.0072(10) -0.0010(9) -0.0057(10)
C8B 0.0118(12) 0.0255(13) 0.0267(13) -0.0076(10) 0.0039(10) -0.0093(10)
C9B 0.0106(12) 0.0262(12) 0.0195(11) -0.0096(10) 0.0033(9) -0.0081(10)
C10B 0.0181(13) 0.0323(14) 0.0247(13) -0.0107(11) 0.0014(10) -0.0086(11)
C11B 0.0191(14) 0.0540(18) 0.0288(14) -0.0114(13) 0.0029(11) -0.0204(13)
C12B 0.0390(18) 0.0568(19) 0.0261(14) -0.0099(15) 0.0023(12) -0.0196(13)

loop_
_atom_type_symbol
_atom_type_description
_atom_type_scat_dispersion_real
_atom_type_scat_dispersion_imag
_atom_type_scat_source
C C 0.0033 0.0016 'International Tables Vol C Tables 4.2.6.8 and 6.1.1.4'
H H 0.0000 0.0000 'International Tables Vol C Tables 4.2.6.8 and 6.1.1.4'
N N 0.0061 0.0033 'International Tables Vol C Tables 4.2.6.8 and 6.1.1.4'
O O 0.0106 0.0060 'International Tables Vol C Tables 4.2.6.8 and 6.1.1.4'

loop_
_geom_angle_atom_site_label_1
_geom_angle_atom_site_label_2
_geom_angle_atom_site_label_3
_geom_angle
_geom_angle_publ_flag
C9A N1A C2A 109.5(2) yes
C9A N1A H1AA 125.3 ?
C2A N1A H1AA 125.3 ?
O1A N2A O2A 122.39(19) yes
O1A N2A C7A 119.6(2) yes
O2A N2A C7A 118.0(2) yes
N1A C2A C3A 108.7(2) yes
N1A C2A C10A 122.0(2) yes
C3A C2A C10A 129.4(2) ?
C2A C3A C4A 107.8(2) ?
C2A C3A H3AA 126.1 ?
C4A C3A H3AA 126.1 ?
C5A C4A C9A 119.2(2) ?
C5A C4A C3A 134.5(2) ?
C9A C4A C3A 106.3(2) ?
C6A C5A C4A 119.4(2) ?
C6A C5A H5AA 120.3 ?
C4A C5A H5AA 120.3 ?
C5A C6A C7A 119.0(2) ?
C5A C6A H6AA 120.5 ?
C7A C6A H6AA 120.5 ?
C8A C7A C6A 124.3(2) ?
C8A C7A N2A 117.9(2) yes
C6A C7A N2A 117.7(2) yes
C7A C8A C9A 115.7(2) ?
C7A C8A H8AA 122.1 ?
C9A C8A H8AA 122.1 ?
N1A C9A C8A 129.8(2) yes
N1A C9A C4A 107.78(19) yes
C8A C9A C4A 122.4(2) ?
C2A C10A C11A 114.47(19) ?
C2A C10A H10A 108.6 ?
C11A C10A H10A 108.6 ?
C2A C10A H10B 108.6 ?
C11A C10A H10B 108.6 ?
H10A C10A H10B 107.6 ?
C10A C11A C12A 112.6(2) ?
C10A C11A H11A 109.1 ?
C12A C11A H11A 109.1 ?
C10A C11A H11B 109.1 ?
C12A C11A H11B 109.1 ?
H11A C11A H11B 107.8 ?
C11A C12A H12A 109.5 ?
C11A C12A H12B 109.5 ?
H12A C12A H12B 109.5 ?
C11A C12A H12C 109.5 ?
H12A C12A H12C 109.5 ?
H12B C12A H12C 109.5 ?
C2B N1B C9B 109.59(19) yes
C2B N1B H1BA 125.2 ?
C9B N1B H1BA 125.2 ?
O1B N2B O2B 121.9(2) yes
O1B N2B C7B 119.4(2) yes
O2B N2B C7B 118.66(19) yes
C3B C2B N1B 109.0(2) yes
C3B C2B C10B 129.1(2) ?
N1B C2B C10B 121.9(2) yes
C2B C3B C4B 107.8(2) ?
C2B C3B H3BA 126.1 ?
C4B C3B H3BA 126.1 ?
C5B C4B C9B 118.7(2) ?
C5B C4B C3B 134.9(2) ?
C9B C4B C3B 106.5(2) ?
C6B C5B C4B 119.6(2) ?
C6B C5B H5BA 120.2 ?
C4B C5B H5BA 120.2 ?
C5B C6B C7B 119.6(2) ?
C5B C6B H6BA 120.2 ?
C7B C6B H6BA 120.2 ?
C8B C7B C6B 123.1(2) ?
C8B C7B N2B 118.2(2) yes
C6B C7B N2B 118.7(2) yes
C9B C8B C7B 116.3(2) ?
C9B C8B H8BA 121.9 ?
C7B C8B H8BA 121.9 ?
N1B C9B C8B 130.1(2) yes
N1B C9B C4B 107.1(2) yes
C8B C9B C4B 122.8(2) ?
C2B C10B C11B 113.6(2) ?
C2B C10B H10C 108.9 ?
C11B C10B H10C 108.9 ?
C2B C10B H10D 108.9 ?
C11B C10B H10D 108.9 ?
H10C C10B H10D 107.7 ?
C12B C11B C10B 111.7(2) ?
C12B C11B H11C 109.3 ?
C10B C11B H11C 109.3 ?
C12B C11B H11D 109.3 ?
C10B C11B H11D 109.3 ?
H11C C11B H11D 107.9 ?
C11B C12B H12D 109.5 ?
C11B C12B H12E 109.5 ?
H12D C12B H12E 109.5 ?
C11B C12B H12F 109.5 ?
H12D C12B H12F 109.5 ?
H12E C12B H12F 109.5 ?

loop_
_geom_bond_atom_site_label_1
_geom_bond_atom_site_label_2
_geom_bond_distance
_geom_bond_publ_flag
O1A N2A 1.235(2) yes
O2A N2A 1.244(3) yes
N1A C9A 1.374(3) yes
N1A C2A 1.377(3) yes
N1A H1AA 0.88 ?
N2A C7A 1.457(3) yes
C2A C3A 1.381(3) ?
C2A C10A 1.491(3) ?
C3A C4A 1.425(3) ?
C3A H3AA 0.95 ?
C4A C5A 1.403(3) ?
C4A C9A 1.421(3) ?
C5A C6A 1.381(3) ?
C5A H5AA 0.95 ?
C6A C7A 1.403(3) ?
C6A H6AA 0.95 ?
C7A C8A 1.378(3) ?
C8A C9A 1.389(3) ?
C8A H8AA 0.95 ?
C10A C11A 1.523(3) ?
C10A H10A 0.99 ?
C10A H10B 0.99 ?
C11A C12A 1.526(3) ?
C11A H11A 0.99 ?
C11A H11B 0.99 ?
C12A H12A 0.98 ?
C12A H12B 0.98 ?
C12A H12C 0.98 ?
O1B N2B 1.233(2) yes
O2B N2B 1.236(2) yes
N1B C2B 1.374(3) yes
N1B C9B 1.376(3) yes
N1B H1BA 0.88 ?
N2B C7B 1.446(3) yes
C2B C3B 1.362(3) ?
C2B C10B 1.493(3) ?
C3B C4B 1.427(3) ?
C3B H3BA 0.95 ?
C4B C5B 1.402(3) ?
C4B C9B 1.418(3) ?
C5B C6B 1.373(4) ?
C5B H5BA 0.95 ?
C6B C7B 1.405(3) ?
C6B H6BA 0.95 ?
C7B C8B 1.382(3) ?
C8B C9B 1.381(3) ?
C8B H8BA 0.95 ?
C10B C11B 1.535(3) ?
C10B H10C 0.99 ?
C10B H10D 0.99 ?
C11B C12B 1.527(4) ?
C11B H11C 0.99 ?
C11B H11D 0.99 ?
C12B H12D 0.98 ?
C12B H12E 0.98 ?
C12B H12F 0.98 ?

loop_
_geom_hbond_atom_site_label_D
_geom_hbond_atom_site_label_H
_geom_hbond_atom_site_label_A
_geom_hbond_site_symmetry_A
_geom_hbond_distance_DH
_geom_hbond_distance_HA
_geom_hbond_distance_DA
_geom_hbond_angle_DHA
N1A H1AA O2B 2_767 0.88 2.10 2.965(3) 167
N1B H1BA O2A 2_766 0.88 2.07 2.948(3) 173
C8A H8AA O2A 2_766 0.95 2.53 3.203(3) 128
C11A H11B O2B 2_767 0.99 2.54 3.448(3) 153
C10B H10D Cg1 1_555 0.99 2.78 3.726(3) 161
C11A H11A Cg2 1_555 0.99 2.72 3.346(3) 121

loop_
_cod_related_entry_id
_cod_related_entry_database
_cod_related_entry_code
1 ChemSpider 24732700
